data_7055405
loop_
_publ_author_name
'Liu, Qing-Ling'
'Yang, Li-Jing'
'Luo, Yang-Hui'
'Sun, Baiwang'

_publ_section_title
;
 Lanthanide-based coordination compounds assembled by
 4-(4-carboxyphenyl)-1,2,4-triazole: synthesis, structures, Hirshfeld
 surface and luminescence properties
;
_journal_name_full 'New J. Chem.'
_journal_paper_doi 10.1039/C5NJ03499J
_journal_year 2016
_chemical_formula_moiety 'C20 H23 N6 O8 Sm, Cl O4'
_chemical_formula_sum 'C20 H23 Cl N6 O12 Sm'
_chemical_formula_weight 725.25
_space_group_crystal_system monoclinic
_space_group_IT_number 14
_space_group_name_Hall '-P 2yn'
_space_group_name_H-M_alt 'P 1 21/n 1'
_symmetry_space_group_name_Hall '-P 2yn'
_symmetry_space_group_name_H-M 'P 1 21/n 1'
_atom_sites_solution_hydrogens mixed
_audit_creation_method SHELXL-2014/7
_audit_update_record
;
2016-02-25 deposited with the CCDC.
2016-03-03 downloaded from the CCDC.
;
_cell_angle_alpha 90
_cell_angle_beta 113.28(3)
_cell_angle_gamma 90
_cell_formula_units_Z 4
_cell_length_a 12.668(3)
_cell_length_b 15.483(3)
_cell_length_c 14.625(3)
_cell_measurement_reflns_used 4857
_cell_measurement_temperature 293(2)
_cell_measurement_theta_max 25.242
_cell_measurement_theta_min 1.807
_cell_volume 2635.0(11)
_computing_structure_refinement 'SHELXL-2014/7 (Sheldrick, 2014)'
_diffrn_ambient_temperature 293(2)
_diffrn_measured_fraction_theta_full 1.000
_diffrn_measured_fraction_theta_max 0.998
_diffrn_measurement_device_type 'Bruker P4'
_diffrn_measurement_method '\w scans'
_diffrn_radiation_type MoK\a
_diffrn_radiation_wavelength 0.71073
_diffrn_reflns_av_unetI/netI 0.1992
_diffrn_reflns_laue_measured_fraction_full 1.000
_diffrn_reflns_laue_measured_fraction_max 0.998
_diffrn_reflns_number 4857
_diffrn_reflns_point_group_measured_fraction_full 1.000
_diffrn_reflns_point_group_measured_fraction_max 0.998
_diffrn_reflns_theta_full 25.242
_diffrn_reflns_theta_max 25.402
_diffrn_reflns_theta_min 1.807
_exptl_absorpt_coefficient_mu 2.403
_exptl_crystal_colour yellow
_exptl_crystal_density_diffrn 1.828
_exptl_crystal_description block
_exptl_crystal_F_000 1440
_exptl_crystal_size_max 0.200
_exptl_crystal_size_mid 0.100
_exptl_crystal_size_min 0.100
_refine_diff_density_max 1.108
_refine_diff_density_min -1.470
_refine_diff_density_rms 0.210
_refine_ls_extinction_method none
_refine_ls_goodness_of_fit_ref 1.001
_refine_ls_hydrogen_treatment constr
_refine_ls_matrix_type full
_refine_ls_number_parameters 343
_refine_ls_number_reflns 4848
_refine_ls_number_restraints 0
_refine_ls_restrained_S_all 1.001
_refine_ls_R_factor_all 0.1681
_refine_ls_R_factor_gt 0.0771
_refine_ls_shift/su_max 0.000
_refine_ls_shift/su_mean 0.000
_refine_ls_structure_factor_coef Fsqd
_refine_ls_weighting_details 'w=1/[\s^2^(Fo^2^)+(0.0170P)^2^] where P=(Fo^2^+2Fc^2^)/3'
_refine_ls_weighting_scheme calc
_refine_ls_wR_factor_gt 0.1076
_refine_ls_wR_factor_ref 0.1281
_reflns_Friedel_coverage 0.000
_reflns_number_gt 2447
_reflns_number_total 4848
_reflns_threshold_expression 'I > 2\s(I)'
_cod_data_source_file c5nj03499j1.cif
_cod_data_source_block X
_cod_database_code 7055405
_shelx_shelxl_version_number 2014/7
_shelx_space_group_comment
;
The symmetry employed for this shelxl refinement is uniquely defined
by the following loop, which should always be used as a source of
symmetry information in preference to the above space-group names.
They are only intended as comments.
;
_shelx_estimated_absorpt_t_min 0.645
_shelx_estimated_absorpt_t_max 0.795

loop_
_space_group_symop_operation_xyz
'x, y, z'
'-x+1/2, y+1/2, -z+1/2'
'-x, -y, -z'
'x-1/2, -y-1/2, z-1/2'

loop_
_atom_site_label
_atom_site_type_symbol
_atom_site_fract_x
_atom_site_fract_y
_atom_site_fract_z
_atom_site_U_iso_or_equiv
_atom_site_adp_type
_atom_site_occupancy
_atom_site_site_symmetry_order
_atom_site_calc_flag
_atom_site_refinement_flags_posn
_atom_site_refinement_flags_adp
Sm Sm 0.97276(6) 0.13263(4) 0.39972(5) 0.02445(17) Uani 1 1 d . .
O1 O 0.8341(7) 0.1047(5) 0.4669(6) 0.030(2) Uani 1 1 d . .
N1 N 0.4823(8) 0.0580(7) 0.6798(8) 0.032(3) Uani 1 1 d . .
C1 C 0.8229(11) 0.0409(9) 0.5155(10) 0.031 Uani 1 1 d . .
N2 N 0.3623(9) 0.0277(7) 0.7471(9) 0.041(3) Uani 1 1 d . .
O2 O 0.8043(7) 0.1739(5) 0.2612(6) 0.044(3) Uani 1 1 d . .
H2A H 0.7734 0.2228 0.2601 0.052 Uiso 1 1 d R U
H2B H 0.7754 0.1395 0.2123 0.052 Uiso 1 1 d R U
C2 C 0.7280(11) 0.0395(8) 0.5539(10) 0.032 Uani 1 1 d . .
N3 N 0.3922(9) 0.1133(7) 0.7677(8) 0.044(3) Uani 1 1 d . .
O3 O 1.0719(7) 0.1565(5) 0.5798(6) 0.039(2) Uani 1 1 d . .
H3B H 1.1153 0.2005 0.5901 0.046 Uiso 1 1 d R U
H3D H 1.0222 0.1652 0.6044 0.046 Uiso 1 1 d R U
C3 C 0.7014(11) -0.0303(8) 0.5961(9) 0.032(3) Uani 1 1 d . .
H3C H 0.7397 -0.0822 0.5996 0.038 Uiso 1 1 calc R U
N4 N 1.3940(9) 0.5462(6) 0.3435(7) 0.027(3) Uani 1 1 d . .
C4 C 0.6171(10) -0.0249(8) 0.6341(9) 0.028(3) Uani 1 1 d . .
H4A H 0.6000 -0.0732 0.6635 0.034 Uiso 1 1 calc R U
O4 O 1.1070(7) 0.0215(6) 0.4603(6) 0.037(2) Uani 1 1 d . .
N5 N 1.4390(11) 0.6751(7) 0.3078(9) 0.051(4) Uani 1 1 d . .
C5 C 0.5588(9) 0.0507(8) 0.6289(8) 0.023(3) Uani 1 1 d . .
O5 O 0.8783(6) 0.0015(5) 0.3132(5) 0.026(2) Uani 1 1 d . .
H5A H 0.9177 -0.0508 0.3270 0.031 Uiso 1 1 d R U
H5B H 0.8029 0.0038 0.2665 0.031 Uiso 1 1 d R U
N6 N 1.4752(8) 0.6124(6) 0.2562(7) 0.024(2) Uani 1 1 d . .
C6 C 0.5812(9) 0.1210(8) 0.5843(8) 0.027(3) Uani 1 1 d . .
H6B H 0.5393 0.1715 0.5792 0.033 Uiso 1 1 calc R U
O7 O 1.1332(7) 0.2215(6) 0.4222(6) 0.037 Uani 1 1 d . .
C7 C 0.6651(10) 0.1188(8) 0.5465(8) 0.036(3) Uani 1 1 d . .
H7A H 0.6809 0.1675 0.5169 0.043 Uiso 1 1 calc R U
O6 O 1.2183(9) 0.2676(6) 0.5766(7) 0.060(3) Uani 1 1 d . .
C8 C 0.4161(11) -0.0027(9) 0.7011(11) 0.040(4) Uani 1 1 d . .
H8A H 0.4126 -0.0604 0.6827 0.048 Uiso 1 1 calc R U
C9 C 0.4623(10) 0.1273(10) 0.7260(10) 0.039(4) Uani 1 1 d . .
H9A H 0.4965 0.1808 0.7275 0.047 Uiso 1 1 calc R U
C10 C 1.1934(11) 0.2754(8) 0.4854(8) 0.029(3) Uani 1 1 d . .
C11 C 1.2503(10) 0.3467(7) 0.4534(9) 0.026(3) Uani 1 1 d . .
C12 C 1.2914(11) 0.4220(8) 0.5087(9) 0.037(4) Uani 1 1 d . .
H12A H 1.2849 0.4289 0.5695 0.044 Uiso 1 1 calc R U
C13 C 1.3411(11) 0.4859(8) 0.4741(10) 0.037(4) Uani 1 1 d . .
H13A H 1.3707 0.5347 0.5128 0.044 Uiso 1 1 calc R U
C14 C 1.3476(10) 0.4787(8) 0.3845(9) 0.026(3) Uani 1 1 d . .
C15 C 1.3031(10) 0.4079(8) 0.3261(9) 0.033(3) Uani 1 1 d . .
H15A H 1.3039 0.4049 0.2628 0.040 Uiso 1 1 calc R U
C16 C 1.2566(10) 0.3399(8) 0.3611(9) 0.034(4) Uani 1 1 d . .
H16A H 1.2300 0.2905 0.3228 0.041 Uiso 1 1 calc R U
C17 C 1.3904(11) 0.6322(10) 0.3587(10) 0.046(4) Uani 1 1 d . .
H17A H 1.3581 0.6574 0.3994 0.055 Uiso 1 1 calc R U
C18 C 1.4495(11) 0.5400(8) 0.2834(10) 0.033(3) Uani 1 1 d . .
H18A H 1.4679 0.4873 0.2629 0.040 Uiso 1 1 calc R U
O8 O 0.9102(8) 0.2812(5) 0.4272(7) 0.041(3) Uani 1 1 d . .
C19 C 0.8740(17) 0.3219(12) 0.4925(12) 0.084(7) Uani 1 1 d . .
H19A H 0.8730 0.2796 0.5411 0.101 Uiso 1 1 calc R U
H19B H 0.7952 0.3402 0.4559 0.101 Uiso 1 1 calc R U
C20 C 0.9356(17) 0.3926(14) 0.5438(14) 0.130(10) Uani 1 1 d . .
H20A H 0.9011 0.4148 0.5868 0.194 Uiso 1 1 calc R U
H20B H 1.0134 0.3756 0.5830 0.194 Uiso 1 1 calc R U
H20C H 0.9352 0.4365 0.4974 0.194 Uiso 1 1 calc R U
Cl Cl 1.5184(4) 0.2720(3) 0.3017(3) 0.0524(11) Uani 1 1 d . .
O9 O 1.5549(11) 0.3197(9) 0.3875(10) 0.129(6) Uani 1 1 d . .
O10 O 1.4658(9) 0.3291(7) 0.2181(7) 0.070(4) Uani 1 1 d . .
O11 O 1.4344(14) 0.2167(8) 0.3009(15) 0.154(8) Uani 1 1 d . .
O12 O 1.6067(11) 0.2232(8) 0.2898(11) 0.113(5) Uani 1 1 d . .

loop_
_atom_site_aniso_label
_atom_site_aniso_U_11
_atom_site_aniso_U_22
_atom_site_aniso_U_33
_atom_site_aniso_U_23
_atom_site_aniso_U_13
_atom_site_aniso_U_12
Sm 0.0300(3) 0.0195(3) 0.0276(3) 0.0013(4) 0.0153(3) 0.0001(4)
O1 0.038(5) 0.026(5) 0.039(5) 0.000(4) 0.030(4) 0.004(4)
N1 0.033(7) 0.040(7) 0.035(7) -0.019(6) 0.028(6) -0.011(6)
C1 0.031 0.031 0.031 0.000 0.012 0.000
N2 0.038(7) 0.032(7) 0.074(9) -0.011(6) 0.045(7) -0.004(6)
O2 0.060(7) 0.038(6) 0.038(6) -0.002(5) 0.024(5) 0.015(5)
C2 0.028 0.036 0.048 -0.010 0.032 0.003
N3 0.056(8) 0.034(8) 0.066(8) 0.001(6) 0.049(7) 0.003(6)
O3 0.046(6) 0.032(6) 0.042(6) 0.000(4) 0.022(5) -0.004(5)
C3 0.054(10) 0.024(8) 0.029(8) 0.003(6) 0.028(7) 0.004(7)
N4 0.038(7) 0.007(5) 0.040(7) -0.002(5) 0.019(6) -0.002(5)
C4 0.027(8) 0.030(8) 0.025(7) -0.007(6) 0.009(6) -0.006(6)
O4 0.025(6) 0.034(6) 0.052(6) 0.013(5) 0.016(5) 0.000(5)
N5 0.090(10) 0.025(7) 0.071(9) -0.002(6) 0.068(9) -0.006(7)
C5 0.019(8) 0.027(7) 0.025(7) 0.007(6) 0.011(6) 0.009(6)
O5 0.019(5) 0.030(5) 0.030(5) -0.004(4) 0.012(4) 0.001(4)
N6 0.026(6) 0.009(6) 0.038(6) 0.004(4) 0.012(5) -0.005(5)
C6 0.036(8) 0.022(8) 0.029(7) -0.011(6) 0.018(6) 0.008(7)
O7 0.037 0.037 0.037 0.000 0.015 0.000
C7 0.046(9) 0.028(9) 0.037(8) 0.003(7) 0.021(7) -0.003(7)
O6 0.088(8) 0.055(7) 0.032(6) 0.000(5) 0.018(6) -0.049(6)
C8 0.029(9) 0.027(9) 0.060(10) -0.006(7) 0.015(8) -0.014(7)
C9 0.039(8) 0.032(8) 0.069(10) -0.031(9) 0.044(8) -0.014(8)
C10 0.034(8) 0.048(9) 0.007(6) 0.005(6) 0.010(6) -0.001(7)
C11 0.028(8) 0.021(8) 0.027(7) -0.002(6) 0.011(6) -0.013(6)
C12 0.056(10) 0.046(9) 0.017(7) -0.006(6) 0.024(7) -0.016(8)
C13 0.044(9) 0.033(8) 0.041(9) -0.008(7) 0.025(7) -0.024(7)
C14 0.032(8) 0.019(7) 0.023(7) 0.002(6) 0.007(6) -0.009(6)
C15 0.029(8) 0.040(9) 0.028(7) 0.006(7) 0.008(6) -0.009(7)
C16 0.033(8) 0.036(9) 0.037(8) -0.015(6) 0.017(7) -0.001(7)
C17 0.072(10) 0.028(8) 0.059(9) -0.001(9) 0.049(8) -0.002(9)
C18 0.036(9) 0.023(8) 0.050(9) -0.016(7) 0.027(8) -0.006(7)
O8 0.068(7) 0.022(5) 0.051(6) 0.007(5) 0.041(6) 0.014(5)
C19 0.120(19) 0.071(14) 0.051(12) 0.012(10) 0.024(12) 0.049(14)
C20 0.13(2) 0.14(2) 0.096(17) -0.072(17) 0.022(15) 0.003(18)
Cl 0.065(3) 0.038(2) 0.063(3) 0.007(2) 0.035(2) 0.014(2)
O9 0.112(12) 0.153(14) 0.087(10) -0.064(10) 0.001(9) 0.029(10)
O10 0.091(9) 0.070(8) 0.054(7) 0.013(6) 0.035(7) 0.039(7)
O11 0.168(16) 0.048(9) 0.30(2) 0.014(12) 0.154(17) -0.016(10)
O12 0.108(11) 0.106(12) 0.146(13) 0.007(10) 0.073(10) 0.068(9)

loop_
_atom_type_symbol
_atom_type_description
_atom_type_scat_dispersion_real
_atom_type_scat_dispersion_imag
_atom_type_scat_source
C C 0.0033 0.0016 'International Tables Vol C Tables 4.2.6.8 and 6.1.1.4'
H H 0.0000 0.0000 'International Tables Vol C Tables 4.2.6.8 and 6.1.1.4'
N N 0.0061 0.0033 'International Tables Vol C Tables 4.2.6.8 and 6.1.1.4'
O O 0.0106 0.0060 'International Tables Vol C Tables 4.2.6.8 and 6.1.1.4'
Cl Cl 0.1484 0.1585 'International Tables Vol C Tables 4.2.6.8 and 6.1.1.4'
Sm Sm -0.1638 3.4418 'International Tables Vol C Tables 4.2.6.8 and 6.1.1.4'

loop_
_geom_angle_atom_site_label_1
_geom_angle_atom_site_label_2
_geom_angle_atom_site_label_3
_geom_angle
_geom_angle_site_symmetry_1
_geom_angle_site_symmetry_3
O4 Sm O1 104.9(3) . .
O4 Sm O7 85.4(3) . .
O1 Sm O7 141.8(3) . .
O4 Sm O2 142.7(3) . .
O1 Sm O2 80.7(3) . .
O7 Sm O2 113.3(3) . .
O4 Sm O5 73.6(3) . .
O1 Sm O5 76.7(3) . .
O7 Sm O5 140.7(3) . .
O2 Sm O5 72.0(3) . .
O4 Sm O3 73.6(3) . .
O1 Sm O3 74.4(3) . .
O7 Sm O3 73.5(3) . .
O2 Sm O3 141.2(3) . .
O5 Sm O3 128.2(2) . .
O4 Sm O8 147.3(3) . .
O1 Sm O8 76.6(3) . .
O7 Sm O8 75.7(3) . .
O2 Sm O8 70.0(3) . .
O5 Sm O8 136.2(3) . .
O3 Sm O8 75.6(3) . .
O4 Sm N6 81.2(3) . 2_745
O1 Sm N6 145.0(3) . 2_745
O7 Sm N6 72.2(3) . 2_745
O2 Sm N6 75.0(3) . 2_745
O5 Sm N6 72.0(3) . 2_745
O3 Sm N6 138.6(3) . 2_745
O8 Sm N6 116.7(3) . 2_745
C1 O1 Sm 130.2(8) . .
C9 N1 C8 100.3(10) . .
C9 N1 C5 128.4(11) . .
C8 N1 C5 131.2(11) . .
O1 C1 O4 122.3(12) . 3_756
O1 C1 C2 120.3(12) . .
O4 C1 C2 117.3(12) 3_756 .
C8 N2 N3 108.8(11) . .
Sm O2 H2A 120.5 . .
Sm O2 H2B 119.5 . .
H2A O2 H2B 120.0 . .
C3 C2 C7 118.9(11) . .
C3 C2 C1 123.9(12) . .
C7 C2 C1 117.1(12) . .
C9 N3 N2 104.1(11) . .
Sm O3 H3B 109.4 . .
Sm O3 H3D 109.1 . .
H3B O3 H3D 109.5 . .
C2 C3 C4 120.4(12) . .
C2 C3 H3C 119.8 . .
C4 C3 H3C 119.8 . .
C18 N4 C17 104.0(10) . .
C18 N4 C14 129.2(11) . .
C17 N4 C14 126.8(11) . .
C5 C4 C3 120.8(12) . .
C5 C4 H4A 119.6 . .
C3 C4 H4A 119.6 . .
C1 O4 Sm 174.5(9) 3_756 .
C17 N5 N6 106.1(10) . .
C6 C5 C4 120.2(11) . .
C6 C5 N1 119.7(11) . .
C4 C5 N1 119.7(11) . .
Sm O5 H5A 120.0 . .
Sm O5 H5B 120.0 . .
H5A O5 H5B 120.0 . .
C18 N6 N5 105.1(10) . .
C18 N6 Sm 123.9(8) . 2_755
N5 N6 Sm 128.8(7) . 2_755
C5 C6 C7 120.9(12) . .
C5 C6 H6B 119.5 . .
C7 C6 H6B 119.5 . .
C10 O7 Sm 136.7(8) . .
C6 C7 C2 118.8(12) . .
C6 C7 H7A 120.6 . .
C2 C7 H7A 120.6 . .
N2 C8 N1 112.6(12) . .
N2 C8 H8A 123.7 . .
N1 C8 H8A 123.7 . .
N3 C9 N1 114.1(13) . .
N3 C9 H9A 123.0 . .
N1 C9 H9A 123.0 . .
O6 C10 O7 123.0(12) . .
O6 C10 C11 117.2(12) . .
O7 C10 C11 119.3(11) . .
C16 C11 C12 118.4(11) . .
C16 C11 C10 118.0(11) . .
C12 C11 C10 123.5(11) . .
C13 C12 C11 120.5(11) . .
C13 C12 H12A 119.7 . .
C11 C12 H12A 119.7 . .
C14 C13 C12 120.7(12) . .
C14 C13 H13A 119.6 . .
C12 C13 H13A 119.6 . .
C13 C14 C15 120.4(12) . .
C13 C14 N4 122.3(11) . .
C15 C14 N4 117.2(11) . .
C14 C15 C16 120.2(12) . .
C14 C15 H15A 119.9 . .
C16 C15 H15A 119.9 . .
C11 C16 C15 119.6(11) . .
C11 C16 H16A 120.2 . .
C15 C16 H16A 120.2 . .
N5 C17 N4 110.4(12) . .
N5 C17 H17A 124.8 . .
N4 C17 H17A 124.8 . .
N6 C18 N4 114.2(12) . .
N6 C18 H18A 122.9 . .
N4 C18 H18A 122.9 . .
C19 O8 Sm 138.4(9) . .
O8 C19 C20 118.1(19) . .
O8 C19 H19A 107.8 . .
C20 C19 H19A 107.8 . .
O8 C19 H19B 107.8 . .
C20 C19 H19B 107.8 . .
H19A C19 H19B 107.1 . .
C19 C20 H20A 109.5 . .
C19 C20 H20B 109.5 . .
H20A C20 H20B 109.5 . .
C19 C20 H20C 109.5 . .
H20A C20 H20C 109.5 . .
H20B C20 H20C 109.5 . .
O11 Cl O9 109.1(11) . .
O11 Cl O12 108.3(9) . .
O9 Cl O12 113.8(9) . .
O11 Cl O10 106.3(9) . .
O9 Cl O10 108.8(8) . .
O12 Cl O10 110.3(8) . .

loop_
_geom_bond_atom_site_label_1
_geom_bond_atom_site_label_2
_geom_bond_distance
_geom_bond_site_symmetry_2
Sm O4 2.334(8) .
Sm O1 2.367(7) .
Sm O7 2.367(9) .
Sm O2 2.376(8) .
Sm O5 2.441(7) .
Sm O3 2.457(8) .
Sm O8 2.516(8) .
Sm N6 2.630(10) 2_745
O1 C1 1.257(13) .
N1 C9 1.344(15) .
N1 C8 1.375(15) .
N1 C5 1.442(13) .
C1 O4 1.265(14) 3_756
C1 C2 1.515(16) .
N2 C8 1.225(15) .
N2 N3 1.379(14) .
O2 H2A 0.8499 .
O2 H2B 0.8500 .
C2 C3 1.352(16) .
C2 C7 1.445(16) .
N3 C9 1.279(14) .
O3 H3B 0.8499 .
O3 H3D 0.8501 .
C3 C4 1.387(15) .
C3 H3C 0.9300 .
N4 C18 1.329(14) .
N4 C17 1.353(16) .
N4 C14 1.442(14) .
C4 C5 1.370(15) .
C4 H4A 0.9300 .
O4 C1 1.265(14) 3_756
N5 C17 1.319(15) .
N5 N6 1.414(13) .
C5 C6 1.355(15) .
O5 H5A 0.9299 .
O5 H5B 0.9300 .
N6 C18 1.274(14) .
N6 Sm 2.630(10) 2_755
C6 C7 1.379(14) .
C6 H6B 0.9300 .
O7 C10 1.255(14) .
C7 H7A 0.9300 .
O6 C10 1.249(13) .
C8 H8A 0.9300 .
C9 H9A 0.9300 .
C10 C11 1.492(16) .
C11 C16 1.386(16) .
C11 C12 1.397(15) .
C12 C13 1.373(15) .
C12 H12A 0.9300 .
C13 C14 1.349(15) .
C13 H13A 0.9300 .
C14 C15 1.366(16) .
C15 C16 1.399(15) .
C15 H15A 0.9300 .
C16 H16A 0.9300 .
C17 H17A 0.9300 .
C18 H18A 0.9300 .
O8 C19 1.367(17) .
C19 C20 1.38(2) .
C19 H19A 0.9700 .
C19 H19B 0.9700 .
C20 H20A 0.9600 .
C20 H20B 0.9600 .
C20 H20C 0.9600 .
Cl O11 1.363(13) .
Cl O9 1.369(12) .
Cl O12 1.417(11) .
Cl O10 1.441(10) .

loop_
_geom_torsion_atom_site_label_1
_geom_torsion_atom_site_label_2
_geom_torsion_atom_site_label_3
_geom_torsion_atom_site_label_4
_geom_torsion
_geom_torsion_site_symmetry_1
_geom_torsion_site_symmetry_4
Sm O1 C1 O4 2.3(19) . 3_756
Sm O1 C1 C2 177.9(8) . .
O1 C1 C2 C3 171.7(12) . .
O4 C1 C2 C3 -13(2) 3_756 .
O1 C1 C2 C7 -9.9(19) . .
O4 C1 C2 C7 165.9(11) 3_756 .
C8 N2 N3 C9 2.5(17) . .
C7 C2 C3 C4 -2(2) . .
C1 C2 C3 C4 176.6(12) . .
C2 C3 C4 C5 1(2) . .
C3 C4 C5 C6 1.4(19) . .
C3 C4 C5 N1 -172.2(11) . .
C9 N1 C5 C6 -29.6(19) . .
C8 N1 C5 C6 155.3(14) . .
C9 N1 C5 C4 144.0(14) . .
C8 N1 C5 C4 -31(2) . .
C17 N5 N6 C18 -2.3(14) . .
C17 N5 N6 Sm 161.1(9) . 2_755
C4 C5 C6 C7 -2.1(18) . .
N1 C5 C6 C7 171.4(10) . .
C5 C6 C7 C2 0.9(18) . .
C3 C2 C7 C6 1.1(19) . .
C1 C2 C7 C6 -177.4(11) . .
N3 N2 C8 N1 -3.7(18) . .
C9 N1 C8 N2 3.2(16) . .
C5 N1 C8 N2 179.2(12) . .
N2 N3 C9 N1 -0.4(17) . .
C8 N1 C9 N3 -1.5(16) . .
C5 N1 C9 N3 -177.7(12) . .
Sm O7 C10 O6 36(2) . .
Sm O7 C10 C11 -151.4(9) . .
O6 C10 C11 C16 158.3(12) . .
O7 C10 C11 C16 -14.5(19) . .
O6 C10 C11 C12 -26(2) . .
O7 C10 C11 C12 161.6(12) . .
C16 C11 C12 C13 -3(2) . .
C10 C11 C12 C13 -178.9(12) . .
C11 C12 C13 C14 2(2) . .
C12 C13 C14 C15 1(2) . .
C12 C13 C14 N4 176.9(12) . .
C18 N4 C14 C13 149.1(14) . .
C17 N4 C14 C13 -31(2) . .
C18 N4 C14 C15 -34.8(19) . .
C17 N4 C14 C15 145.3(13) . .
C13 C14 C15 C16 -4(2) . .
N4 C14 C15 C16 -180.0(10) . .
C12 C11 C16 C15 -0.1(19) . .
C10 C11 C16 C15 176.2(11) . .
C14 C15 C16 C11 3.3(19) . .
N6 N5 C17 N4 0.4(16) . .
C18 N4 C17 N5 1.5(16) . .
C14 N4 C17 N5 -178.5(12) . .
N5 N6 C18 N4 3.5(15) . .
Sm N6 C18 N4 -161.0(8) 2_755 .
C17 N4 C18 N6 -3.2(16) . .
C14 N4 C18 N6 176.8(11) . .
Sm O8 C19 C20 122.3(16) . .
